data_2018069
loop_
_publ_author_name
'Wei, Jia-Jia'
'Zhang, Na'
'Wang, Yu-Ling'
'Liu, Qing-Yan'

_publ_section_title
;
 Poly[tetra-\m~2~-<small>L</small>-lactato-indium(III)sodium(I)]
;
_journal_coeditor_code LG3055
_journal_issue 5
_journal_name_full 'Acta Crystallographica Section C'
_journal_page_first m145
_journal_page_last m148
_journal_paper_doi 10.1107/S0108270111013606
_journal_volume 67
_journal_year 2011
_chemical_formula_iupac '[In Na (C3 H5 O3)4]'
_chemical_formula_moiety 'C12 H20 In Na O12'
_chemical_formula_sum 'C12 H20 In Na O12'
_chemical_formula_weight 494.09
_chemical_name_systematic
;
Poly[tetra-\m~2~-L-lactato-indium(III)sodium(I)]
;
_space_group_IT_number 19
_space_group_name_Hall 'P 2ac 2ab'
_symmetry_cell_setting orthorhombic
_symmetry_space_group_name_Hall 'P 2ac 2ab'
_symmetry_space_group_name_H-M 'P 21 21 21'
_atom_sites_solution_hydrogens geom
_atom_sites_solution_primary direct
_atom_sites_solution_secondary difmap
_audit_creation_method SHELXL97
_cell_angle_alpha 90.00
_cell_angle_beta 90.00
_cell_angle_gamma 90.00
_cell_formula_units_Z 4
_cell_length_a 9.4744(12)
_cell_length_b 9.5803(12)
_cell_length_c 19.145(2)
_cell_measurement_reflns_used 4051
_cell_measurement_temperature 296(2)
_cell_measurement_theta_max 27.79
_cell_measurement_theta_min 2.38
_cell_volume 1737.7(4)
_computing_cell_refinement 'SAINT (Bruker, 2008)'
_computing_data_collection 'APEX2 (Bruker, 2008)'
_computing_data_reduction 'SAINT (Bruker, 2008)'
_computing_molecular_graphics
;
SHELXTL (Sheldrick, 2008) and DIAMOND (Brandenburg, 2005)
;
_computing_publication_material 'SHELXTL (Sheldrick, 2008)'
_computing_structure_refinement 'SHELXL97 (Sheldrick, 2008)'
_computing_structure_solution 'SHELXS97 (Sheldrick, 2008)'
_diffrn_ambient_temperature 296(2)
_diffrn_measured_fraction_theta_full 1.000
_diffrn_measured_fraction_theta_max 0.946
_diffrn_measurement_device_type 'Bruker APEXII area-detector'
_diffrn_measurement_method \w
_diffrn_radiation_monochromator graphite
_diffrn_radiation_source 'fine-focus sealed tube'
_diffrn_radiation_type MoK\a
_diffrn_radiation_wavelength 0.71073
_diffrn_reflns_av_R_equivalents 0.0294
_diffrn_reflns_av_sigmaI/netI 0.0399
_diffrn_reflns_limit_h_max 12
_diffrn_reflns_limit_h_min -10
_diffrn_reflns_limit_k_max 11
_diffrn_reflns_limit_k_min -12
_diffrn_reflns_limit_l_max 24
_diffrn_reflns_limit_l_min -25
_diffrn_reflns_number 10916
_diffrn_reflns_theta_full 25.00
_diffrn_reflns_theta_max 29.06
_diffrn_reflns_theta_min 2.13
_diffrn_standards_decay_% 0
_diffrn_standards_number 0
_exptl_absorpt_coefficient_mu 1.447
_exptl_absorpt_correction_T_max 0.8808
_exptl_absorpt_correction_T_min 0.7807
_exptl_absorpt_correction_type multi-scan
_exptl_absorpt_process_details '(SADABS; Sheldrick, 1996)'
_exptl_crystal_colour colourless
_exptl_crystal_density_diffrn 1.889
_exptl_crystal_density_method 'not measured'
_exptl_crystal_description prism
_exptl_crystal_F_000 992
_exptl_crystal_size_max 0.18
_exptl_crystal_size_mid 0.13
_exptl_crystal_size_min 0.09
_refine_diff_density_max 0.453
_refine_diff_density_min -0.423
_refine_ls_abs_structure_details 'Flack (1983), with 1766 Friedel pairs'
_refine_ls_abs_structure_Flack 0.03(2)
_refine_ls_extinction_method none
_refine_ls_goodness_of_fit_ref 1.022
_refine_ls_hydrogen_treatment mixed
_refine_ls_matrix_type full
_refine_ls_number_parameters 247
_refine_ls_number_reflns 4259
_refine_ls_number_restraints 0
_refine_ls_restrained_S_all 1.022
_refine_ls_R_factor_all 0.0378
_refine_ls_R_factor_gt 0.0285
_refine_ls_shift/su_max 0.001
_refine_ls_shift/su_mean 0.000
_refine_ls_structure_factor_coef Fsqd
_refine_ls_weighting_details 'calc w = 1/[\s^2^(Fo^2^)+(0.0226P)^2^+0.1617P] where P=(Fo^2^+2Fc^2^)/3'
_refine_ls_weighting_scheme calc
_refine_ls_wR_factor_gt 0.0532
_refine_ls_wR_factor_ref 0.0568
_reflns_number_gt 3680
_reflns_number_total 4259
_reflns_threshold_expression I>2\s(I)
_cod_data_source_file lg3055.cif
_cod_data_source_block I
_cod_depositor_comments
;
The following automatic conversions were performed:

data name '_iucr_refine_instruction_details' was replaced with
'_iucr_refine_instructions_details' as specified in the replacement
file 'data/replacement-values/replacement_tags.lst'.

Automatic conversion script
Id: cif_correct_tags 9268 2022-04-12 08:56:07Z antanas 
;
_cod_database_code 2018069
_cod_database_fobs_code 2018069

loop_
_symmetry_equiv_pos_as_xyz
'x, y, z'
'-x+1/2, -y, z+1/2'
'-x, y+1/2, -z+1/2'
'x+1/2, -y+1/2, -z'

loop_
_atom_site_type_symbol
_atom_site_label
_atom_site_fract_x
_atom_site_fract_y
_atom_site_fract_z
_atom_site_U_iso_or_equiv
_atom_site_adp_type
_atom_site_calc_flag
_atom_site_refinement_flags
_atom_site_occupancy
_atom_site_disorder_assembly
_atom_site_disorder_group
In In1 0.74771(3) 0.528992(19) 0.160204(9) 0.02032(6) Uani d . 1 . .
Na Na1 0.2434(2) 0.48419(11) 0.39058(6) 0.0296(3) Uani d . 1 . .
C C1 0.5051(4) 0.4774(5) 0.2605(2) 0.0243(9) Uani d . 1 . .
C C2 0.4461(4) 0.6048(4) 0.22333(18) 0.0318(9) Uani d . 1 . .
H H2 0.4251 0.6776 0.2578 0.038 Uiso calc R 1 . .
C C3 0.3134(5) 0.5677(6) 0.1845(3) 0.085(2) Uani d . 1 . .
H H3A 0.2771 0.6493 0.1616 0.127 Uiso calc R 1 . .
H H3B 0.2444 0.5329 0.2168 0.127 Uiso calc R 1 . .
H H3C 0.3340 0.4973 0.1503 0.127 Uiso calc R 1 . .
C C4 0.9811(4) 0.4819(5) 0.26467(19) 0.0216(9) Uani d . 1 . .
C C5 0.9469(4) 0.6319(3) 0.28158(16) 0.0243(7) Uani d . 1 . .
H H5 1.0317 0.6886 0.2742 0.029 Uiso calc R 1 . .
C C6 0.9000(5) 0.6482(5) 0.35579(17) 0.0564(14) Uani d . 1 . .
H H6A 0.8789 0.7446 0.3648 0.085 Uiso calc R 1 . .
H H6B 0.9739 0.6178 0.3865 0.085 Uiso calc R 1 . .
H H6C 0.8170 0.5928 0.3636 0.085 Uiso calc R 1 . .
C C7 0.8894(4) 0.6863(3) 0.06632(17) 0.0253(7) Uani d . 1 . .
C C8 0.9838(4) 0.7789(4) 0.02157(17) 0.0265(8) Uani d . 1 . .
H H8 0.9957 0.7364 -0.0246 0.032 Uiso calc R 1 . .
C C9 1.1264(4) 0.7923(4) 0.05664(19) 0.0367(9) Uani d . 1 . .
H H9A 1.1866 0.8505 0.0288 0.055 Uiso calc R 1 . .
H H9B 1.1682 0.7015 0.0614 0.055 Uiso calc R 1 . .
H H9C 1.1147 0.8334 0.1020 0.055 Uiso calc R 1 . .
C C10 0.6526(4) 0.2970(3) 0.07842(16) 0.0248(7) Uani d . 1 . .
C C11 0.5578(4) 0.2150(3) 0.02921(17) 0.0261(8) Uani d . 1 . .
H H11 0.5508 0.2644 -0.0155 0.031 Uiso calc R 1 . .
C C12 0.4134(4) 0.2011(5) 0.0607(2) 0.0495(11) Uani d . 1 . .
H H12A 0.3534 0.1503 0.0294 0.074 Uiso calc R 1 . .
H H12B 0.3745 0.2923 0.0687 0.074 Uiso calc R 1 . .
H H12C 0.4200 0.1520 0.1043 0.074 Uiso calc R 1 . .
O O1 0.6229(3) 0.4288(3) 0.24191(13) 0.0291(6) Uani d . 1 . .
O O2 0.4306(3) 0.4265(3) 0.30834(13) 0.0333(7) Uani d . 1 . .
O O3 0.5494(3) 0.6559(2) 0.17475(12) 0.0272(6) Uani d . 1 . .
H H3 0.553(4) 0.745(4) 0.1792(18) 0.041 Uiso d . 1 . .
O O4 0.9176(3) 0.4232(2) 0.21391(12) 0.0271(6) Uani d . 1 . .
O O5 1.0742(3) 0.4246(3) 0.30051(13) 0.0287(7) Uani d . 1 . .
O O6 0.8383(3) 0.6802(2) 0.23555(12) 0.0271(6) Uani d . 1 . .
H H6 0.856(4) 0.760(4) 0.2242(19) 0.041 Uiso d . 1 . .
O O7 0.9266(3) 0.5612(2) 0.07629(12) 0.0342(6) Uani d . 1 . .
O O8 0.7802(2) 0.7326(2) 0.09477(11) 0.0265(6) Uani d . 1 . .
O O9 0.9175(3) 0.9112(3) 0.01432(14) 0.0357(6) Uani d . 1 . .
H H9 0.971(5) 0.961(5) -0.009(2) 0.054 Uiso d . 1 . .
O O10 0.6278(3) 0.4302(2) 0.07989(12) 0.0312(6) Uani d . 1 . .
O O11 0.7416(4) 0.2405(2) 0.11515(11) 0.0389(6) Uani d . 1 . .
O O12 0.6205(3) 0.0815(3) 0.01805(14) 0.0397(7) Uani d . 1 . .
H H12 0.566(5) 0.043(5) -0.013(2) 0.060 Uiso d . 1 . .

loop_
_atom_site_aniso_label
_atom_site_aniso_U_11
_atom_site_aniso_U_22
_atom_site_aniso_U_33
_atom_site_aniso_U_12
_atom_site_aniso_U_13
_atom_site_aniso_U_23
In1 0.02124(10) 0.01809(9) 0.02163(9) 0.00056(17) -0.00087(17) 0.00144(8)
Na1 0.0299(7) 0.0282(6) 0.0307(6) -0.0021(10) -0.0040(9) -0.0015(5)
C1 0.034(2) 0.0155(18) 0.023(2) -0.0036(19) 0.0004(17) -0.0001(19)
C2 0.033(2) 0.0273(19) 0.036(2) 0.0079(16) 0.0159(17) 0.0079(15)
C3 0.024(2) 0.137(5) 0.093(4) -0.008(3) -0.003(2) 0.070(4)
C4 0.0196(19) 0.019(2) 0.027(2) -0.0005(17) 0.0023(16) 0.0000(19)
C5 0.0239(19) 0.0198(16) 0.0291(18) 0.0022(14) -0.0063(14) 0.0004(14)
C6 0.080(4) 0.060(3) 0.029(2) 0.038(3) -0.006(2) -0.0077(19)
C7 0.032(2) 0.0237(17) 0.0203(16) -0.0028(14) 0.0023(15) -0.0037(14)
C8 0.033(2) 0.0228(18) 0.0237(17) 0.0046(14) 0.0049(16) -0.0011(14)
C9 0.034(2) 0.039(2) 0.037(2) -0.0011(18) 0.0059(18) 0.0003(17)
C10 0.0251(19) 0.0284(18) 0.0209(16) -0.0058(15) 0.0015(14) -0.0040(14)
C11 0.035(2) 0.0156(16) 0.0275(17) 0.0014(14) -0.0070(15) -0.0021(13)
C12 0.034(3) 0.052(3) 0.062(3) -0.009(2) -0.006(2) -0.013(2)
O1 0.0270(15) 0.0249(14) 0.0354(14) 0.0068(11) 0.0075(12) 0.0107(12)
O2 0.0410(18) 0.0241(15) 0.0349(16) 0.0030(14) 0.0168(14) 0.0095(13)
O3 0.0323(14) 0.0143(11) 0.0348(14) -0.0010(10) 0.0106(11) 0.0048(10)
O4 0.0303(15) 0.0183(12) 0.0327(14) 0.0050(11) -0.0054(11) -0.0058(11)
O5 0.0281(16) 0.0233(14) 0.0347(15) 0.0043(13) -0.0076(13) -0.0022(12)
O6 0.0347(15) 0.0134(12) 0.0331(13) 0.0007(11) -0.0124(11) 0.0033(10)
O7 0.0445(17) 0.0195(13) 0.0385(14) 0.0033(11) 0.0089(12) 0.0018(11)
O8 0.0252(18) 0.0300(12) 0.0244(10) -0.0013(10) 0.0047(10) -0.0023(9)
O9 0.0386(16) 0.0256(13) 0.0429(15) 0.0057(12) 0.0088(13) 0.0109(12)
O10 0.0431(16) 0.0186(12) 0.0320(13) -0.0054(11) -0.0009(12) -0.0040(10)
O11 0.0370(15) 0.0399(13) 0.0397(12) -0.0017(19) -0.0129(19) -0.0079(10)
O12 0.0471(18) 0.0239(13) 0.0481(16) 0.0074(12) -0.0173(14) -0.0151(12)

loop_
_atom_type_symbol
_atom_type_description
_atom_type_scat_dispersion_real
_atom_type_scat_dispersion_imag
_atom_type_scat_source
C C 0.0033 0.0016 'International Tables Vol C Tables 4.2.6.8 and 6.1.1.4'
H H 0.0000 0.0000 'International Tables Vol C Tables 4.2.6.8 and 6.1.1.4'
O O 0.0106 0.0060 'International Tables Vol C Tables 4.2.6.8 and 6.1.1.4'
Na Na 0.0362 0.0249 'International Tables Vol C Tables 4.2.6.8 and 6.1.1.4'
In In -0.7276 1.3100 'International Tables Vol C Tables 4.2.6.8 and 6.1.1.4'

loop_
_geom_angle_atom_site_label_1
_geom_angle_atom_site_label_2
_geom_angle_atom_site_label_3
_geom_angle_site_symmetry_1
_geom_angle_site_symmetry_3
_geom_angle
_geom_angle_publ_flag
O10 In1 O4 . . 122.10(9) yes
O10 In1 O1 . . 91.88(9) yes
O4 In1 O1 . . 81.77(10) yes
O10 In1 O6 . . 164.80(9) yes
O4 In1 O6 . . 73.05(8) yes
O1 In1 O6 . . 91.77(10) yes
O10 In1 O3 . . 83.36(9) yes
O4 In1 O3 . . 144.51(8) ?
O1 In1 O3 . . 72.36(9) yes
O6 In1 O3 . . 83.70(9) yes
O10 In1 O8 . . 93.10(8) yes
O4 In1 O8 . . 123.19(9) ?
O1 In1 O8 . . 145.26(8) ?
O6 In1 O8 . . 75.68(8) yes
O3 In1 O8 . . 74.12(8) yes
O10 In1 O7 . . 87.13(9) yes
O4 In1 O7 . . 81.37(9) yes
O1 In1 O7 . . 159.40(9) ?
O6 In1 O7 . . 94.55(9) yes
O3 In1 O7 . . 127.81(8) ?
O8 In1 O7 . . 55.29(8) yes
O12 Na1 O5 3_655 1_455 168.59(12) ?
O12 Na1 O2 3_655 . 99.82(12) yes
O5 Na1 O2 1_455 . 88.19(8) yes
O12 Na1 O8 3_655 3_645 110.79(10) yes
O5 Na1 O8 1_455 3_645 77.75(9) yes
O2 Na1 O8 . 3_645 85.24(10) yes
O12 Na1 O11 3_655 3_655 66.95(9) yes
O5 Na1 O11 1_455 3_655 103.98(11) yes
O2 Na1 O11 . 3_655 98.95(12) yes
O8 Na1 O11 3_645 3_655 175.47(11) yes
O12 Na1 O9 3_655 3_645 84.43(10) yes
O5 Na1 O9 1_455 3_645 92.82(11) yes
O2 Na1 O9 . 3_645 149.32(10) ?
O8 Na1 O9 3_645 3_645 65.13(8) yes
O11 Na1 O9 3_655 3_645 110.47(11) yes
O2 C1 O1 . . 124.1(4) ?
O2 C1 C2 . . 116.6(4) ?
O1 C1 C2 . . 119.3(3) ?
O3 C2 C3 . . 109.3(3) ?
O3 C2 C1 . . 109.1(3) ?
C3 C2 C1 . . 110.4(4) ?
O3 C2 H2 . . 109.3 ?
C3 C2 H2 . . 109.3 ?
C1 C2 H2 . . 109.3 ?
C2 C3 H3A . . 109.5 ?
C2 C3 H3B . . 109.5 ?
H3A C3 H3B . . 109.5 ?
C2 C3 H3C . . 109.5 ?
H3A C3 H3C . . 109.5 ?
H3B C3 H3C . . 109.5 ?
O5 C4 O4 . . 124.1(4) ?
O5 C4 C5 . . 117.0(4) ?
O4 C4 C5 . . 118.9(3) ?
O6 C5 C6 . . 109.7(3) ?
O6 C5 C4 . . 109.3(3) ?
C6 C5 C4 . . 111.5(3) ?
O6 C5 H5 . . 108.8 ?
C6 C5 H5 . . 108.8 ?
C4 C5 H5 . . 108.8 ?
C5 C6 H6A . . 109.5 ?
C5 C6 H6B . . 109.5 ?
H6A C6 H6B . . 109.5 ?
C5 C6 H6C . . 109.5 ?
H6A C6 H6C . . 109.5 ?
H6B C6 H6C . . 109.5 ?
O8 C7 O7 . . 120.1(3) ?
O8 C7 C8 . . 121.6(3) ?
O7 C7 C8 . . 118.3(3) ?
O9 C8 C9 . . 111.2(3) ?
O9 C8 C7 . . 108.4(3) ?
C9 C8 C7 . . 108.9(3) ?
O9 C8 H8 . . 109.5 ?
C9 C8 H8 . . 109.5 ?
C7 C8 H8 . . 109.5 ?
C8 C9 H9A . . 109.5 ?
C8 C9 H9B . . 109.5 ?
H9A C9 H9B . . 109.5 ?
C8 C9 H9C . . 109.5 ?
H9A C9 H9C . . 109.5 ?
H9B C9 H9C . . 109.5 ?
O11 C10 O10 . . 123.2(3) ?
O11 C10 C11 . . 122.3(3) ?
O10 C10 C11 . . 114.5(3) ?
O12 C11 C12 . . 111.1(3) ?
O12 C11 C10 . . 108.1(3) ?
C12 C11 C10 . . 109.6(3) ?
O12 C11 H11 . . 109.3 ?
C12 C11 H11 . . 109.3 ?
C10 C11 H11 . . 109.3 ?
C11 C12 H12A . . 109.5 ?
C11 C12 H12B . . 109.5 ?
H12A C12 H12B . . 109.5 ?
C11 C12 H12C . . 109.5 ?
H12A C12 H12C . . 109.5 ?
H12B C12 H12C . . 109.5 ?
C1 O1 In1 . . 121.3(3) ?
C1 O2 Na1 . . 142.5(3) ?
C2 O3 In1 . . 117.67(19) ?
C2 O3 H3 . . 108(3) ?
In1 O3 H3 . . 121(3) ?
C4 O4 In1 . . 120.5(3) ?
C4 O5 Na1 . 1_655 139.2(3) ?
C5 O6 In1 . . 117.89(18) ?
C5 O6 H6 . . 109(3) ?
In1 O6 H6 . . 121(3) ?
C7 O7 In1 . . 91.5(2) ?
C7 O8 In1 . . 92.69(19) ?
C7 O8 Na1 . 3_655 118.5(2) ?
In1 O8 Na1 . 3_655 138.69(10) ?
C8 O9 Na1 . 3_655 116.9(2) ?
C8 O9 H9 . . 107(3) ?
Na1 O9 H9 3_655 . 128(3) ?
C10 O10 In1 . . 110.8(2) ?
C10 O11 Na1 . 3_645 117.1(2) ?
C11 O12 Na1 . 3_645 118.0(2) ?
C11 O12 H12 . . 104(3) ?
Na1 O12 H12 3_645 . 131(3) ?

loop_
_geom_bond_atom_site_label_1
_geom_bond_atom_site_label_2
_geom_bond_site_symmetry_2
_geom_bond_distance
_geom_bond_publ_flag
In1 O10 . 2.133(2) yes
In1 O4 . 2.162(2) yes
In1 O1 . 2.183(2) yes
In1 O6 . 2.217(2) yes
In1 O3 . 2.255(2) yes
In1 O8 . 2.338(2) yes
In1 O7 . 2.356(2) yes
Na1 O12 3_655 2.364(3) yes
Na1 O5 1_455 2.423(3) yes
Na1 O2 . 2.435(3) yes
Na1 O8 3_645 2.437(2) yes
Na1 O11 3_655 2.462(2) yes
Na1 O9 3_645 2.476(3) yes
C1 O2 . 1.254(4) ?
C1 O1 . 1.261(4) ?
C1 C2 . 1.520(5) ?
C2 O3 . 1.436(4) ?
C2 C3 . 1.503(6) ?
C2 H2 . 0.9800 ?
C3 H3A . 0.9600 ?
C3 H3B . 0.9600 ?
C3 H3C . 0.9600 ?
C4 O5 . 1.245(4) ?
C4 O4 . 1.273(4) ?
C4 C5 . 1.509(6) ?
C5 O6 . 1.431(4) ?
C5 C6 . 1.497(4) ?
C5 H5 . 0.9800 ?
C6 H6A . 0.9600 ?
C6 H6B . 0.9600 ?
C6 H6C . 0.9600 ?
C7 O8 . 1.250(4) ?
C7 O7 . 1.264(4) ?
C7 C8 . 1.523(5) ?
C8 O9 . 1.422(4) ?
C8 C9 . 1.514(5) ?
C8 H8 . 0.9800 ?
C9 H9A . 0.9600 ?
C9 H9B . 0.9600 ?
C9 H9C . 0.9600 ?
C10 O11 . 1.224(4) ?
C10 O10 . 1.298(4) ?
C10 C11 . 1.521(5) ?
C11 O12 . 1.426(4) ?
C11 C12 . 1.501(5) ?
C11 H11 . 0.9800 ?
C12 H12A . 0.9600 ?
C12 H12B . 0.9600 ?
C12 H12C . 0.9600 ?
O3 H3 . 0.86(4) ?
O5 Na1 1_655 2.423(3) ?
O6 H6 . 0.82(4) ?
O8 Na1 3_655 2.437(2) ?
O9 Na1 3_655 2.476(3) ?
O9 H9 . 0.83(4) ?
O11 Na1 3_645 2.462(2) ?
O12 Na1 3_645 2.364(3) ?
O12 H12 . 0.87(4) ?

loop_
_geom_hbond_atom_site_label_D
_geom_hbond_atom_site_label_H
_geom_hbond_atom_site_label_A
_geom_hbond_site_symmetry_A
_geom_hbond_distance_DH
_geom_hbond_distance_HA
_geom_hbond_distance_DA
_geom_hbond_angle_DHA
_geom_hbond_publ_flag
O3 H3 O2 3_655 0.86(4) 1.76(4) 2.620(3) 177(4) yes
O6 H6 O5 3_755 0.82(4) 1.77(4) 2.578(4) 170(4) yes
O9 H9 O10 4_565 0.83(4) 2.26(4) 3.087(4) 173(4) yes
O12 H12 O7 4_455 0.87(4) 2.05(4) 2.916(3) 173(4) yes
